data_4345609
loop_
_publ_author_name
'Arczy\'nski, Miros\/law'
'Rams, Micha\/l'
'Stanek, Jan'
'Fitta, Magdalena'
'Sieklucka, Barbara'
'Dunbar, Kim R.'
'Pinkowicz, Dawid'

_publ_section_title
;
 A Family of Octahedral Magnetic Molecules Based on [Nb(IV)(CN)8](4).
;
_journal_issue 7
_journal_name_full 'Inorganic chemistry'
_journal_page_first 4021
_journal_page_last 4027
_journal_paper_doi 10.1021/acs.inorgchem.6b03134
_journal_volume 56
_journal_year 2017
_chemical_formula_sum 'C144 H128 Fe4 N32 Nb2'
_chemical_formula_weight 2715.99
_space_group_crystal_system tetragonal
_space_group_IT_number 80
_space_group_name_Hall 'I 4bw'
_space_group_name_H-M_alt 'I 41'
_symmetry_space_group_name_Hall 'I 4bw'
_symmetry_space_group_name_H-M 'I 41'
_atom_sites_solution_hydrogens geom
_audit_creation_method SHELXL-2014/7
_cell_angle_alpha 90
_cell_angle_beta 90
_cell_angle_gamma 90
_cell_formula_units_Z 8
_cell_length_a 22.91690(10)
_cell_length_b 22.91690(10)
_cell_length_c 62.7877(8)
_cell_measurement_reflns_used 36733
_cell_measurement_temperature 110(2)
_cell_measurement_theta_max 70.963
_cell_measurement_theta_min 2.815
_cell_volume 32975.1(5)
_computing_structure_refinement 'SHELXL-2014/7 (Sheldrick, 2014)'
_diffrn_ambient_temperature 110(2)
_diffrn_measured_fraction_theta_full 0.996
_diffrn_measured_fraction_theta_max 0.976
_diffrn_measurement_device_type 'SuperNova Atlas CCD'
_diffrn_radiation_type CuK\a
_diffrn_radiation_wavelength 1.54184
_diffrn_reflns_av_R_equivalents 0.0281
_diffrn_reflns_av_unetI/netI 0.0555
_diffrn_reflns_Laue_measured_fraction_full 0.996
_diffrn_reflns_Laue_measured_fraction_max 0.976
_diffrn_reflns_limit_h_max 27
_diffrn_reflns_limit_h_min -27
_diffrn_reflns_limit_k_max 19
_diffrn_reflns_limit_k_min -27
_diffrn_reflns_limit_l_max 76
_diffrn_reflns_limit_l_min -75
_diffrn_reflns_number 74541
_diffrn_reflns_point_group_measured_fraction_full 0.996
_diffrn_reflns_point_group_measured_fraction_max 0.976
_diffrn_reflns_theta_full 67.684
_diffrn_reflns_theta_max 70.963
_diffrn_reflns_theta_min 2.815
_exptl_absorpt_coefficient_mu 4.250
_exptl_absorpt_correction_T_max 0.639
_exptl_absorpt_correction_T_min 0.501
_exptl_absorpt_correction_type multi-scan
_exptl_absorpt_process_details CrysalisPro
_exptl_crystal_colour red
_exptl_crystal_density_diffrn 1.094
_exptl_crystal_description block
_exptl_crystal_F_000 11216
_exptl_crystal_size_max 0.20
_exptl_crystal_size_mid 0.20
_exptl_crystal_size_min 0.10
_platon_squeeze_details
;
;
_refine_diff_density_max 0.893
_refine_diff_density_min -0.598
_refine_diff_density_rms 0.061
_refine_ls_abs_structure_details
;
 Refined as an inversion twin.
;
_refine_ls_abs_structure_Flack 0.498(10)
_refine_ls_extinction_method none
_refine_ls_goodness_of_fit_ref 1.008
_refine_ls_hydrogen_treatment constr
_refine_ls_matrix_type full
_refine_ls_number_parameters 1640
_refine_ls_number_reflns 27952
_refine_ls_number_restraints 61
_refine_ls_restrained_S_all 1.009
_refine_ls_R_factor_all 0.1142
_refine_ls_R_factor_gt 0.0663
_refine_ls_shift/su_max 0.004
_refine_ls_shift/su_mean 0.001
_refine_ls_structure_factor_coef Fsqd
_refine_ls_weighting_details 'w=1/[\s^2^(Fo^2^)+(0.1034P)^2^] where P=(Fo^2^+2Fc^2^)/3'
_refine_ls_weighting_scheme calc
_refine_ls_wR_factor_gt 0.1737
_refine_ls_wR_factor_ref 0.1956
_reflns_Friedel_coverage 0.981
_reflns_Friedel_fraction_full 0.996
_reflns_Friedel_fraction_max 0.976
_reflns_number_gt 14699
_reflns_number_total 27952
_reflns_threshold_expression 'I > 2\s(I)'
_cod_data_source_file ic6b03134_si_003.cif
_cod_data_source_block Fe4Nb2
_cod_depositor_comments
;

2021-04-15
Z value and formula fixed to values more according to usual
chemical conventions.                 miguel
;
_cod_original_formula_sum 'C288 H256 Fe8 Mo0 N64 Nb4'
_cod_original_formula_weight 5431.99
_cod_original_formula_units_Z 4
_cod_database_code 4345609
_shelx_shelxl_version_number 2014/7
_shelx_space_group_comment
;
The symmetry employed for this shelxl refinement is uniquely defined
by the following loop, which should always be used as a source of
symmetry information in preference to the above space-group names.
They are only intended as comments.
;

loop_
_space_group_symop_operation_xyz
'x, y, z'
'-x+1/2, -y+1/2, z+1/2'
'-y, x+1/2, z+1/4'
'y+1/2, -x, z+3/4'
'x+1/2, y+1/2, z+1/2'
'-x+1, -y+1, z+1'
'-y+1/2, x+1, z+3/4'
'y+1, -x+1/2, z+5/4'

loop_
_atom_site_label
_atom_site_type_symbol
_atom_site_fract_x
_atom_site_fract_y
_atom_site_fract_z
_atom_site_U_iso_or_equiv
_atom_site_adp_type
_atom_site_occupancy
_atom_site_site_symmetry_order
_atom_site_calc_flag
_atom_site_refinement_flags_posn
_atom_site_refinement_flags_adp
Nb1 Nb 0.09656(4) 0.40306(4) 0.03409(2) 0.0544(3) Uani 1 1 d . .
Nb2 Nb 0.59679(4) 0.09707(4) 0.03408(2) 0.0534(3) Uani 1 1 d . .
Fe1 Fe -0.09295(10) 0.40178(10) 0.08005(3) 0.0608(7) Uani 1 1 d . .
Fe2 Fe 0.40678(10) 0.09878(10) 0.07993(3) 0.0593(7) Uani 1 1 d . .
Fe3 Fe 0.09921(8) 0.59390(9) -0.01160(3) 0.0541(7) Uani 1 1 d . .
N002 N -0.1798(7) 0.3872(10) 0.0841(2) 0.143(8) Uani 1 1 d . .
C138 C 0.4240(9) 0.2330(7) 0.1394(2) 0.121(7) Uani 1 1 d . .
N04 N 0.2415(5) 0.4226(6) 0.0230(3) 0.111(5) Uani 1 1 d . .
C137 C 0.4241(6) 0.1707(5) 0.1402(2) 0.065(4) Uani 1 1 d . .
C030 C -0.0740(8) 0.2677(7) 0.1394(2) 0.098(6) Uani 1 1 d . .
N14 N 0.4873(5) 0.0997(4) 0.06934(17) 0.052(3) Uani 1 1 d . .
N08 N -0.0136(5) 0.4038(4) 0.06934(16) 0.050(3) Uani 1 1 d . .
C027 C -0.0762(9) 0.4155(8) 0.1606(2) 0.091(5) Uani 1 1 d . .
H027 H -0.0734 0.4332 0.1743 0.110 Uiso 1 1 calc R U
N128 N 0.4183(4) 0.0470(4) 0.10371(18) 0.060(3) Uani 1 1 d . .
C135 C 0.4252(6) 0.0837(7) 0.16175(18) 0.074(5) Uani 1 1 d . .
H135 H 0.4287 0.0664 0.1754 0.089 Uiso 1 1 calc R U
N074 N 0.5450(5) -0.0799(4) -0.03736(17) 0.060(3) Uani 1 1 d . .
N035 N -0.0797(6) 0.3402(5) 0.10254(18) 0.075(4) Uani 1 1 d . .
C026 C -0.0807(6) 0.4536(7) 0.1421(2) 0.069(4) Uani 1 1 d . .
N05 N 0.0973(3) 0.5138(5) -0.00280(16) 0.044(2) Uani 1 1 d . .
N11 N 0.4672(4) 0.1055(3) 0.00598(16) 0.044(2) Uani 1 1 d . .
N125 N 0.3226(5) 0.1108(7) 0.0850(2) 0.105(5) Uani 1 1 d . .
N053 N 0.1005(8) 0.6816(7) -0.0215(3) 0.110(6) Uani 1 1 d . .
N02 N 0.0744(7) 0.2608(6) 0.0446(3) 0.126(6) Uani 1 1 d . .
C139 C 0.4194(13) 0.2714(10) 0.1571(3) 0.200(13) Uani 1 1 d . .
H13A H 0.4193 0.2488 0.1703 0.300 Uiso 1 1 calc R U
H13B H 0.4527 0.2983 0.1571 0.300 Uiso 1 1 calc R U
H13C H 0.3830 0.2937 0.1560 0.300 Uiso 1 1 calc R U
N07 N -0.0311(5) 0.3956(5) 0.00826(17) 0.057(3) Uani 1 1 d . .
N056 N 0.1583(5) 0.5784(4) -0.03532(18) 0.063(3) Uani 1 1 d . .
N06 N 0.1060(5) 0.5332(5) 0.05897(19) 0.061(3) Uani 1 1 d . .
C029 C -0.0768(7) 0.3293(8) 0.1395(2) 0.082(5) Uani 1 1 d . .
C93 C 0.6922(8) -0.0871(8) 0.0188(4) 0.121(8) Uani 1 1 d . .
H93 H 0.6800 -0.0483 0.0218 0.146 Uiso 1 1 calc R U
C18 C 0.6445(6) 0.1150(6) 0.0648(3) 0.077(5) Uani 1 1 d . .
N110 N 0.3853(6) 0.1664(5) 0.0592(2) 0.078(4) Uani 1 1 d . .
N16 N 0.7402(5) 0.0738(6) 0.0217(3) 0.109(5) Uani 1 1 d . .
C134 C 0.4218(7) 0.0442(6) 0.1438(2) 0.072(4) Uani 1 1 d . .
C036 C -0.0824(6) 0.3600(5) 0.1217(2) 0.059(4) Uani 1 1 d . .
C039 C 0.1906(6) 0.5835(8) 0.0203(3) 0.098(6) Uani 1 1 d . .
H039 H 0.1766 0.5467 0.0250 0.118 Uiso 1 1 calc R U
N020 N -0.0802(5) 0.4527(4) 0.10333(16) 0.059(3) Uani 1 1 d . .
N17 N 0.6078(4) -0.0344(4) 0.06143(17) 0.050(3) Uani 1 1 d . .
N071 N 0.0458(5) 0.5781(5) -0.03674(14) 0.060(3) Uani 1 1 d . .
N107 N 0.6033(6) -0.1771(5) -0.0213(2) 0.092(4) Uani 1 1 d . .
C01 C 0.1444(7) 0.3885(7) 0.0621(3) 0.088(5) Uani 1 1 d . .
C077 C 0.3892(8) -0.0802(9) -0.0540(3) 0.123(7) Uani 1 1 d . .
H07A H 0.3726 -0.0805 -0.0684 0.184 Uiso 1 1 calc R U
H07B H 0.3762 -0.1150 -0.0463 0.184 Uiso 1 1 calc R U
H07C H 0.3760 -0.0451 -0.0465 0.184 Uiso 1 1 calc R U
C028 C -0.0758(11) 0.3617(9) 0.1596(3) 0.134(9) Uani 1 1 d . .
H028 H -0.0747 0.3402 0.1726 0.161 Uiso 1 1 calc R U
C07 C 0.0097(6) 0.3983(5) 0.0164(2) 0.056(4) Uani 1 1 d . .
C019 C -0.0802(5) 0.4247(5) 0.12392(19) 0.048(3) Uani 1 1 d . .
C14 C 0.5300(6) 0.0955(4) 0.0598(2) 0.054(4) Uani 1 1 d . .
C124 C 0.2840(7) 0.0904(8) 0.0975(3) 0.113(7) Uani 1 1 d . .
H124 H 0.2958 0.0574 0.1056 0.136 Uiso 1 1 calc R U
C069 C -0.1074(5) 0.5750(6) -0.05392(18) 0.059(3) Uani 1 1 d . .
H06A H -0.1177 0.5754 -0.0388 0.088 Uiso 1 1 calc R U
H06B H -0.1246 0.6091 -0.0609 0.088 Uiso 1 1 calc R U
H06C H -0.1224 0.5393 -0.0605 0.088 Uiso 1 1 calc R U
C136 C 0.4238(7) 0.1395(7) 0.1611(3) 0.098(6) Uani 1 1 d . .
H136 H 0.4226 0.1612 0.1739 0.118 Uiso 1 1 calc R U
Fe4 Fe 0.59964(8) -0.09405(9) -0.01151(4) 0.0538(7) Uani 1 1 d . .
C031 C -0.0802(10) 0.2261(9) 0.1577(2) 0.150(9) Uani 1 1 d . .
H03A H -0.0773 0.2476 0.1711 0.226 Uiso 1 1 calc R U
H03B H -0.1183 0.2067 0.1569 0.226 Uiso 1 1 calc R U
H03C H -0.0492 0.1968 0.1570 0.226 Uiso 1 1 calc R U
C144 C 0.4186(6) 0.1374(6) 0.1220(2) 0.070(4) Uani 1 1 d . .
N038 N 0.1597(6) 0.6140(6) 0.0069(2) 0.091(4) Uani 1 1 d . .
C076 C 0.4546(8) -0.0800(8) -0.0554(4) 0.111(7) Uani 1 1 d . .
C11 C 0.5075(4) 0.1044(4) 0.01745(18) 0.039(3) Uani 1 1 d . .
N143 N 0.4175(6) 0.1591(5) 0.1014(2) 0.083(4) Uani 1 1 d . .
N18 N 0.6723(6) 0.1201(5) 0.0796(3) 0.115(6) Uani 1 1 d . .
C012 C -0.1281(6) 0.2175(6) 0.0419(3) 0.105(5) Uani 1 1 d . .
C111 C 0.4222(9) 0.1920(6) 0.0456(3) 0.100(7) Uani 1 1 d . .
H111 H 0.4563 0.1701 0.0423 0.119 Uiso 1 1 calc R U
C16 C 0.6892(6) 0.0843(6) 0.0280(4) 0.114(7) Uani 1 1 d . .
N017 N -0.1116(5) 0.3299(5) 0.0588(2) 0.083(4) Uani 1 1 d . .
C034 C -0.0808(8) 0.2813(7) 0.1008(2) 0.101(6) Uani 1 1 d . .
H034 H -0.0842 0.2641 0.0871 0.121 Uiso 1 1 calc R U
C021 C -0.0773(5) 0.5092(6) 0.1055(2) 0.058(4) Uani 1 1 d . .
H021 H -0.0768 0.5299 0.0924 0.070 Uiso 1 1 calc R U
C120 C 0.2096(9) 0.1646(12) 0.0962(5) 0.199(11) Uani 1 1 d . U
N13 N 0.5711(7) 0.2391(6) 0.0459(3) 0.129(6) Uani 1 1 d . U
C127 C 0.4192(6) 0.0773(6) 0.1231(2) 0.064(4) Uani 1 1 d . .
C17 C 0.6064(5) 0.0091(5) 0.05028(19) 0.043(3) Uani 1 1 d . .
C018 C -0.1582(6) 0.2976(6) 0.0621(2) 0.081(4) Uani 1 1 d . .
N089 N 0.6584(5) -0.0800(5) -0.03421(19) 0.070(3) Uani 1 1 d . .
C058 C 0.2589(7) 0.5723(9) -0.0493(3) 0.105(7) Uani 1 1 d . .
C06 C 0.1046(6) 0.4883(7) 0.0514(2) 0.069(4) Uani 1 1 d . .
C08 C 0.0295(7) 0.4041(5) 0.0607(3) 0.063(4) Uani 1 1 d . .
C12 C 0.6169(5) 0.1476(5) 0.0013(2) 0.064(4) Uani 1 1 d . .
C129 C 0.4184(6) -0.0098(6) 0.1046(2) 0.066(4) Uani 1 1 d . .
H129 H 0.4143 -0.0300 0.0915 0.079 Uiso 1 1 calc R U
C116 C 0.3296(6) 0.2558(6) 0.0528(3) 0.102(6) Uani 1 1 d . .
C131 C 0.4205(9) -0.1159(6) 0.1203(3) 0.129(8) Uani 1 1 d . .
H13D H 0.4219 -0.1259 0.1052 0.194 Uiso 1 1 calc R U
H13E H 0.4536 -0.1339 0.1277 0.194 Uiso 1 1 calc R U
H13F H 0.3840 -0.1302 0.1265 0.194 Uiso 1 1 calc R U
C108 C 0.6458(10) -0.2049(9) -0.0133(3) 0.122(7) Uani 1 1 d . .
C032 C -0.0770(8) 0.2449(5) 0.1191(3) 0.100(6) Uani 1 1 d . .
C061 C 0.2685(6) 0.5785(7) -0.0919(2) 0.095(5) Uani 1 1 d . .
H06G H 0.2418 0.5821 -0.1040 0.142 Uiso 1 1 calc R U
H06H H 0.2952 0.6120 -0.0917 0.142 Uiso 1 1 calc R U
H06I H 0.2910 0.5424 -0.0932 0.142 Uiso 1 1 calc R U
N12 N 0.6226(6) 0.1755(7) -0.0126(3) 0.128(6) Uani 1 1 d . .
C023 C -0.0711(6) 0.6116(4) 0.1220(2) 0.066(4) Uani 1 1 d . .
H02A H -0.0698 0.6280 0.1364 0.099 Uiso 1 1 calc R U
H02B H -0.0356 0.6228 0.1142 0.099 Uiso 1 1 calc R U
H02C H -0.1054 0.6268 0.1144 0.099 Uiso 1 1 calc R U
C142 C 0.4244(9) 0.2191(5) 0.1012(3) 0.098(6) Uani 1 1 d . .
H142 H 0.4287 0.2385 0.0879 0.118 Uiso 1 1 calc R U
C024 C -0.0740(8) 0.5182(7) 0.14295(19) 0.084(5) Uani 1 1 d . .
N03 N 0.1255(6) 0.3313(6) -0.0125(2) 0.097(4) Uani 1 1 d . .
C068 C -0.0461(6) 0.5768(6) -0.05610(19) 0.067(4) Uani 1 1 d . .
C016 C -0.0744(7) 0.3077(5) 0.0456(2) 0.062(4) Uani 1 1 d . .
H016 H -0.0398 0.3290 0.0425 0.074 Uiso 1 1 calc R U
C04 C 0.1922(5) 0.4172(6) 0.0282(3) 0.089(5) Uani 1 1 d . .
C057 C 0.2154(8) 0.5766(8) -0.0322(3) 0.108(6) Uani 1 1 d . .
H057 H 0.2292 0.5781 -0.0179 0.130 Uiso 1 1 calc R U
C140 C 0.4251(10) 0.2517(7) 0.1199(3) 0.129(8) Uani 1 1 d . .
C109 C 0.3390(8) 0.2007(7) 0.0630(2) 0.097(6) Uani 1 1 d . .
C085 C 0.7694(6) -0.0766(8) -0.0915(3) 0.112(6) Uani 1 1 d . .
H08A H 0.7429 -0.0828 -0.1035 0.167 Uiso 1 1 calc R U
H08B H 0.7885 -0.0386 -0.0930 0.167 Uiso 1 1 calc R U
H08C H 0.7990 -0.1074 -0.0913 0.167 Uiso 1 1 calc R U
C055 C 0.1343(6) 0.5770(6) -0.05478(19) 0.066(4) Uani 1 1 d . .
C13 C 0.5829(7) 0.1929(7) 0.0429(3) 0.096(6) Uani 1 1 d . U
C132 C 0.4227(6) -0.0170(7) 0.1437(3) 0.079(5) Uani 1 1 d . .
C072 C 0.0702(6) 0.5796(6) -0.0559(2) 0.064(4) Uani 1 1 d . .
C065 C 0.0476(7) 0.5768(6) -0.0747(2) 0.070(4) Uani 1 1 d . .
C004 C -0.2647(10) 0.3899(7) 0.1028(3) 0.132(7) Uani 1 1 d . U
C03 C 0.1139(6) 0.3527(7) 0.0043(3) 0.081(5) Uani 1 1 d . .
C075 C 0.4856(5) -0.0795(7) -0.0357(2) 0.074(5) Uani 1 1 d . .
H075 H 0.4662 -0.0788 -0.0223 0.089 Uiso 1 1 calc R U
N01 N 0.1685(5) 0.3775(6) 0.0796(2) 0.093(4) Uani 1 1 d . .
C02 C 0.0823(7) 0.3055(6) 0.0416(3) 0.074(4) Uani 1 1 d . .
C042 C 0.2653(7) 0.6613(11) 0.0231(4) 0.161(11) Uani 1 1 d . .
C130 C 0.4239(7) -0.0443(7) 0.1231(3) 0.094(6) Uani 1 1 d . .
C040 C 0.2449(6) 0.6044(10) 0.0279(3) 0.118(7) Uani 1 1 d . .
C086 C 0.7574(11) -0.0708(10) -0.0493(3) 0.123(8) Uani 1 1 d . .
C103 C 0.6218(14) -0.2907(11) -0.0335(3) 0.211(17) Uani 1 1 d . .
C070 C -0.0146(5) 0.5748(6) -0.0364(2) 0.066(4) Uani 1 1 d . .
H070 H -0.0349 0.5713 -0.0232 0.079 Uiso 1 1 calc R U
C025 C -0.0775(9) 0.5512(9) 0.1642(2) 0.125(7) Uani 1 1 d . .
H02D H -0.0761 0.5233 0.1760 0.187 Uiso 1 1 calc R U
H02E H -0.0444 0.5782 0.1653 0.187 Uiso 1 1 calc R U
H02F H -0.1141 0.5733 0.1648 0.187 Uiso 1 1 calc R U
C088 C 0.7150(6) -0.0709(8) -0.0326(3) 0.093(5) Uani 1 1 d . .
H088 H 0.7294 -0.0636 -0.0187 0.112 Uiso 1 1 calc R U
C133 C 0.4264(8) -0.0505(7) 0.1652(3) 0.105(6) Uani 1 1 d . .
H13G H 0.4267 -0.0926 0.1624 0.157 Uiso 1 1 calc R U
H13H H 0.4623 -0.0395 0.1727 0.157 Uiso 1 1 calc R U
H13I H 0.3926 -0.0406 0.1740 0.157 Uiso 1 1 calc R U
C066 C -0.0159(7) 0.5770(7) -0.0750(2) 0.084(5) Uani 1 1 d . .
C05 C 0.0986(5) 0.4745(5) 0.00913(19) 0.042(3) Uani 1 1 d . .
C94 C 0.7462(6) -0.1031(11) 0.0287(4) 0.137(9) Uani 1 1 d . .
C022 C -0.0749(6) 0.5445(6) 0.12328(17) 0.059(4) Uani 1 1 d . .
C047 C 0.1556(8) 0.7687(9) -0.0206(4) 0.146(9) Uani 1 1 d . U
C080 C 0.5471(7) -0.0735(7) -0.0763(3) 0.078(4) Uani 1 1 d . .
C96 C 0.7618(6) -0.1653(8) 0.0226(3) 0.096(6) Uani 1 1 d . .
C090 C 0.6293(7) -0.0783(6) -0.0548(2) 0.071(4) Uani 1 1 d . .
C95 C 0.7756(9) -0.0626(13) 0.0429(4) 0.227(17) Uani 1 1 d . .
H95A H 0.8117 -0.0804 0.0482 0.340 Uiso 1 1 calc R U
H95B H 0.7850 -0.0267 0.0351 0.340 Uiso 1 1 calc R U
H95C H 0.7500 -0.0534 0.0549 0.340 Uiso 1 1 calc R U
C050 C 0.0741(11) 0.7599(8) -0.0415(4) 0.174(11) Uani 1 1 d . .
C054 C 0.1407(11) 0.7061(9) -0.0140(3) 0.136(9) Uani 1 1 d . .
C067 C -0.0483(7) 0.5831(7) -0.0954(2) 0.095(6) Uani 1 1 d . .
H06D H -0.0207 0.5824 -0.1073 0.143 Uiso 1 1 calc R U
H06E H -0.0760 0.5508 -0.0968 0.143 Uiso 1 1 calc R U
H06F H -0.0696 0.6202 -0.0954 0.143 Uiso 1 1 calc R U
C141 C 0.4306(10) 0.3183(7) 0.1161(3) 0.156(10) Uani 1 1 d . .
H14A H 0.4309 0.3262 0.1007 0.235 Uiso 1 1 calc R U
H14B H 0.3974 0.3383 0.1226 0.235 Uiso 1 1 calc R U
H14C H 0.4670 0.3325 0.1224 0.235 Uiso 1 1 calc R U
C009 C -0.2614(8) 0.2505(8) 0.0719(3) 0.133(8) Uani 1 1 d . .
H009 H -0.3004 0.2368 0.0730 0.160 Uiso 1 1 calc R U
C033 C -0.0686(10) 0.1794(6) 0.1138(4) 0.173(10) Uani 1 1 d . .
H03D H -0.0726 0.1734 0.0984 0.259 Uiso 1 1 calc R U
H03E H -0.0296 0.1669 0.1183 0.259 Uiso 1 1 calc R U
H03F H -0.0982 0.1563 0.1213 0.259 Uiso 1 1 calc R U
C064 C 0.0773(10) 0.5805(10) -0.0944(3) 0.128(8) Uani 1 1 d . .
H064 H 0.0576 0.5871 -0.1075 0.154 Uiso 1 1 calc R U
C073 C 0.5740(8) -0.0798(7) -0.0552(3) 0.081(5) Uani 1 1 d . .
C079 C 0.4499(6) -0.0784(7) -0.0952(2) 0.086(5) Uani 1 1 d . .
H07D H 0.4087 -0.0825 -0.0913 0.129 Uiso 1 1 calc R U
H07E H 0.4557 -0.0416 -0.1028 0.129 Uiso 1 1 calc R U
H07F H 0.4614 -0.1111 -0.1043 0.129 Uiso 1 1 calc R U
C083 C 0.6694(7) -0.0776(7) -0.0744(2) 0.078(5) Uani 1 1 d . .
C041 C 0.2721(9) 0.5590(12) 0.0453(4) 0.183(12) Uani 1 1 d . .
H04A H 0.3096 0.5739 0.0504 0.274 Uiso 1 1 calc R U
H04B H 0.2451 0.5549 0.0573 0.274 Uiso 1 1 calc R U
H04C H 0.2779 0.5208 0.0385 0.274 Uiso 1 1 calc R U
C118 C 0.2349(8) 0.2488(11) 0.0747(3) 0.140(8) Uani 1 1 d . .
H118 H 0.1977 0.2652 0.0777 0.168 Uiso 1 1 calc R U
C015 C -0.0415(13) 0.2298(8) 0.0187(4) 0.209(15) Uani 1 1 d . .
H10A H -0.0128 0.2607 0.0160 0.314 Uiso 1 1 calc R U
H10B H -0.0215 0.1949 0.0240 0.314 Uiso 1 1 calc R U
H10C H -0.0622 0.2206 0.0055 0.314 Uiso 1 1 calc R U
C014 C -0.0835(11) 0.2499(10) 0.0348(4) 0.177(13) Uani 1 1 d . .
C113 C 0.4562(14) 0.2738(7) 0.0203(5) 0.223(17) Uani 1 1 d . .
H11A H 0.4864 0.2451 0.0168 0.335 Uiso 1 1 calc R U
H11B H 0.4348 0.2846 0.0074 0.335 Uiso 1 1 calc R U
H11C H 0.4746 0.3086 0.0264 0.335 Uiso 1 1 calc R U
C078 C 0.4860(7) -0.0786(6) -0.0757(3) 0.081(5) Uani 1 1 d . .
C059 C 0.3194(7) 0.5769(10) -0.0459(2) 0.149(9) Uani 1 1 d . .
H05A H 0.3278 0.5721 -0.0307 0.224 Uiso 1 1 calc R U
H05B H 0.3396 0.5465 -0.0540 0.224 Uiso 1 1 calc R U
H05C H 0.3329 0.6154 -0.0507 0.224 Uiso 1 1 calc R U
C045 C 0.2451(7) 0.7566(9) 0.0026(3) 0.134(6) Uani 1 1 d . U
H045 H 0.2802 0.7758 0.0066 0.161 Uiso 1 1 calc R U
C063 C 0.1348(9) 0.5742(7) -0.0933(2) 0.108(7) Uani 1 1 d . .
H063 H 0.1553 0.5652 -0.1060 0.129 Uiso 1 1 calc R U
C126 C 0.3041(9) 0.1689(11) 0.0768(3) 0.144(10) Uani 1 1 d . .
C001 C -0.1925(9) 0.3301(9) 0.0744(4) 0.137(9) Uani 1 1 d . .
C003 C -0.2129(6) 0.4169(9) 0.0979(3) 0.112(7) Uani 1 1 d . .
H003 H -0.2016 0.4535 0.1037 0.134 Uiso 1 1 calc R U
C106 C 0.5618(13) -0.2037(9) -0.0346(3) 0.166(11) Uani 1 1 d . .
H106 H 0.5275 -0.1847 -0.0394 0.199 Uiso 1 1 calc R U
C062 C 0.1681(11) 0.5803(9) -0.0738(2) 0.125(8) Uani 1 1 d . .
C082 C 0.6379(7) -0.0759(6) -0.0935(2) 0.076(5) Uani 1 1 d . .
H082 H 0.6597 -0.0744 -0.1064 0.092 Uiso 1 1 calc R U
C010 C -0.2246(6) 0.2187(6) 0.0611(3) 0.123(7) Uani 1 1 d . .
H010 H -0.2326 0.1787 0.0584 0.148 Uiso 1 1 calc R U
C051 C 0.0369(13) 0.7935(8) -0.0579(4) 0.232(15) Uani 1 1 d . .
H05D H 0.0070 0.7675 -0.0638 0.348 Uiso 1 1 calc R U
H05E H 0.0180 0.8268 -0.0510 0.348 Uiso 1 1 calc R U
H05F H 0.0620 0.8076 -0.0695 0.348 Uiso 1 1 calc R U
C006 C -0.2893(10) 0.3375(11) 0.0953(4) 0.148(7) Uani 1 1 d . U
C117 C 0.2744(8) 0.2791(7) 0.0618(3) 0.134(7) Uani 1 1 d . .
H117 H 0.2651 0.3185 0.0585 0.161 Uiso 1 1 calc R U
C105 C 0.5778(14) -0.2667(7) -0.0403(3) 0.173(11) Uani 1 1 d . .
C98 C 0.7277(7) -0.1994(8) 0.0092(3) 0.105(5) Uani 1 1 d . .
C011 C -0.1713(6) 0.2454(7) 0.0534(3) 0.098(6) Uani 1 1 d . .
C112 C 0.4177(10) 0.2498(11) 0.0351(4) 0.137(9) Uani 1 1 d . .
C122 C 0.2263(10) 0.1093(12) 0.1011(5) 0.178(11) Uani 1 1 d . U
C052 C 0.0598(9) 0.7049(7) -0.0338(2) 0.109(6) Uani 1 1 d . .
H052 H 0.0240 0.6858 -0.0370 0.131 Uiso 1 1 calc R U
C044 C 0.2288(7) 0.6974(9) 0.0094(3) 0.127(5) Uani 1 1 d . U
C119 C 0.2507(9) 0.1920(13) 0.0835(5) 0.199(12) Uani 1 1 d . U
C008 C -0.2475(8) 0.3049(8) 0.0824(3) 0.120(6) Uani 1 1 d . U
C081 C 0.5776(8) -0.0761(7) -0.0952(3) 0.090(5) Uani 1 1 d . .
H081 H 0.5583 -0.0780 -0.1085 0.108 Uiso 1 1 calc R U
C060 C 0.2313(8) 0.5773(7) -0.0700(4) 0.118(8) Uani 1 1 d . .
C087 C 0.8202(8) -0.0731(13) -0.0471(3) 0.201(14) Uani 1 1 d . .
H08D H 0.8308 -0.0668 -0.0321 0.301 Uiso 1 1 calc R U
H08E H 0.8344 -0.1114 -0.0517 0.301 Uiso 1 1 calc R U
H08F H 0.8380 -0.0426 -0.0559 0.301 Uiso 1 1 calc R U
C043 C 0.3244(9) 0.6835(12) 0.0305(4) 0.245(16) Uani 1 1 d . U
H04D H 0.3300 0.7237 0.0256 0.368 Uiso 1 1 calc R U
H04E H 0.3261 0.6825 0.0461 0.368 Uiso 1 1 calc R U
H04F H 0.3552 0.6586 0.0247 0.368 Uiso 1 1 calc R U
C115 C 0.3562(12) 0.3426(9) 0.0339(4) 0.216(13) Uani 1 1 d . .
H11D H 0.3219 0.3567 0.0417 0.324 Uiso 1 1 calc R U
H11E H 0.3888 0.3697 0.0361 0.324 Uiso 1 1 calc R U
H11F H 0.3471 0.3404 0.0187 0.324 Uiso 1 1 calc R U
C049 C 0.1302(13) 0.8598(8) -0.0396(3) 0.246(16) Uani 1 1 d . .
H04G H 0.1628 0.8740 -0.0309 0.370 Uiso 1 1 calc R U
H04H H 0.1409 0.8615 -0.0547 0.370 Uiso 1 1 calc R U
H04I H 0.0958 0.8843 -0.0371 0.370 Uiso 1 1 calc R U
C037 C 0.1771(6) 0.6730(9) 0.0012(3) 0.116(6) Uani 1 1 d . U
C123 C 0.1996(10) 0.0754(14) 0.1151(4) 0.218(16) Uani 1 1 d . .
H12A H 0.2197 0.0377 0.1158 0.327 Uiso 1 1 calc R U
H12B H 0.2005 0.0941 0.1291 0.327 Uiso 1 1 calc R U
H12C H 0.1591 0.0694 0.1107 0.327 Uiso 1 1 calc R U
C91 C 0.6790(7) -0.1727(10) 0.0004(3) 0.121(8) Uani 1 1 d . .
C97 C 0.8218(8) -0.1819(10) 0.0334(4) 0.199(12) Uani 1 1 d . .
H97A H 0.8357 -0.1491 0.0420 0.298 Uiso 1 1 calc R U
H97B H 0.8163 -0.2162 0.0425 0.298 Uiso 1 1 calc R U
H97C H 0.8506 -0.1909 0.0223 0.298 Uiso 1 1 calc R U
C101 C 0.6565(9) -0.2707(8) -0.0196(4) 0.135(8) Uani 1 1 d . .
C99 C 0.7413(10) -0.2582(10) 0.0032(4) 0.176(11) Uani 1 1 d . .
H99 H 0.7765 -0.2753 0.0082 0.212 Uiso 1 1 calc R U
C084 C 0.7314(8) -0.0783(8) -0.0688(4) 0.129(8) Uani 1 1 d . U
C005 C -0.3001(14) 0.4208(9) 0.1179(4) 0.251(17) Uani 1 1 d . .
H00A H -0.3361 0.3989 0.1205 0.377 Uiso 1 1 calc R U
H00B H -0.2785 0.4253 0.1313 0.377 Uiso 1 1 calc R U
H00C H -0.3098 0.4595 0.1122 0.377 Uiso 1 1 calc R U
C013 C -0.1435(10) 0.1555(7) 0.0359(4) 0.191(11) Uani 1 1 d . .
H01A H -0.1785 0.1434 0.0437 0.287 Uiso 1 1 calc R U
H01B H -0.1509 0.1533 0.0206 0.287 Uiso 1 1 calc R U
H01C H -0.1110 0.1296 0.0396 0.287 Uiso 1 1 calc R U
C046 C 0.2023(9) 0.7807(15) -0.0102(3) 0.219(16) Uani 1 1 d . .
H046 H 0.2107 0.8210 -0.0121 0.263 Uiso 1 1 calc R U
C102 C 0.6249(15) -0.3623(7) -0.0372(4) 0.32(2) Uani 1 1 d . .
H10D H 0.6614 -0.3775 -0.0312 0.477 Uiso 1 1 calc R U
H10E H 0.5917 -0.3810 -0.0301 0.477 Uiso 1 1 calc R U
H10F H 0.6235 -0.3707 -0.0525 0.477 Uiso 1 1 calc R U
C007 C -0.3468(7) 0.3091(10) 0.1013(4) 0.202(12) Uani 1 1 d . .
H00D H -0.3515 0.2727 0.0933 0.303 Uiso 1 1 calc R U
H00E H -0.3471 0.3007 0.1166 0.303 Uiso 1 1 calc R U
H00F H -0.3790 0.3357 0.0978 0.303 Uiso 1 1 calc R U
C104 C 0.5358(12) -0.2981(8) -0.0535(3) 0.220(14) Uani 1 1 d . .
H10G H 0.5038 -0.2719 -0.0574 0.330 Uiso 1 1 calc R U
H10H H 0.5552 -0.3123 -0.0664 0.330 Uiso 1 1 calc R U
H10I H 0.5202 -0.3313 -0.0455 0.330 Uiso 1 1 calc R U
C121 C 0.1553(7) 0.1893(9) 0.1018(3) 0.171(9) Uani 1 1 d . .
H12D H 0.1338 0.1618 0.1109 0.256 Uiso 1 1 calc R U
H12E H 0.1618 0.2257 0.1096 0.256 Uiso 1 1 calc R U
H12F H 0.1327 0.1973 0.0889 0.256 Uiso 1 1 calc R U
C048 C 0.1149(10) 0.7903(11) -0.0328(3) 0.163(11) Uani 1 1 d . .
C114 C 0.3731(8) 0.2821(8) 0.0421(3) 0.119(6) Uani 1 1 d . .
C15 C 0.5974(4) 0.0242(5) 0.00984(17) 0.037(2) Uani 1 1 d . .
N15 N 0.5998(3) -0.0137(4) -0.00272(16) 0.042(2) Uani 1 1 d . .
N92 N 0.6568(5) -0.1159(6) 0.0066(2) 0.074(4) Uani 1 1 d . .
C100 C 0.7043(10) -0.2905(11) -0.0096(3) 0.199(14) Uani 1 1 d . .
H100 H 0.7136 -0.3306 -0.0115 0.239 Uiso 1 1 calc R U

loop_
_atom_site_aniso_label
_atom_site_aniso_U_11
_atom_site_aniso_U_22
_atom_site_aniso_U_33
_atom_site_aniso_U_23
_atom_site_aniso_U_13
_atom_site_aniso_U_12
Nb1 0.0421(6) 0.0505(6) 0.0706(7) -0.0105(7) -0.0069(6) 0.0082(4)
Nb2 0.0365(5) 0.0453(6) 0.0784(7) 0.0119(7) -0.0091(6) -0.0271(4)
Fe1 0.0675(15) 0.0736(16) 0.0415(12) 0.0212(12) 0.0082(11) -0.0134(11)
Fe2 0.0590(15) 0.0645(14) 0.0545(14) -0.0230(12) 0.0035(12) 0.0054(10)
Fe3 0.0375(11) 0.0565(14) 0.0685(15) 0.0053(12) 0.0154(11) -0.0188(9)
N002 0.103(12) 0.27(2) 0.053(8) 0.076(11) 0.043(8) 0.026(13)
C138 0.24(2) 0.079(11) 0.046(8) -0.052(8) 0.028(11) -0.053(12)
N04 0.042(7) 0.102(9) 0.187(15) -0.036(9) 0.023(8) 0.002(6)
C137 0.089(10) 0.051(7) 0.054(8) -0.012(6) 0.032(7) -0.004(6)
C030 0.155(16) 0.086(11) 0.054(9) 0.036(8) 0.024(9) 0.034(10)
N14 0.055(7) 0.044(6) 0.055(7) -0.010(5) -0.011(6) -0.002(5)
N08 0.066(7) 0.044(6) 0.040(6) -0.004(5) 0.005(5) -0.006(5)
C027 0.148(16) 0.106(13) 0.020(6) 0.003(8) 0.015(8) 0.014(12)
N128 0.057(6) 0.031(5) 0.093(9) -0.028(5) 0.004(6) -0.011(4)
C135 0.099(10) 0.110(12) 0.014(5) -0.009(7) 0.010(6) -0.040(9)
N074 0.066(7) 0.066(7) 0.049(6) -0.020(6) -0.005(6) -0.031(5)
N035 0.108(10) 0.068(8) 0.048(7) -0.001(6) 0.013(7) -0.027(7)
C026 0.078(9) 0.100(11) 0.030(6) 0.025(7) 0.010(6) 0.033(8)
N05 0.011(4) 0.068(7) 0.051(6) -0.014(5) 0.008(4) -0.014(4)
N11 0.047(5) 0.023(4) 0.061(6) -0.006(4) 0.007(5) -0.017(4)
N125 0.059(7) 0.175(15) 0.081(9) -0.063(9) 0.046(7) 0.003(8)
N053 0.142(13) 0.107(12) 0.082(10) -0.020(9) 0.043(10) -0.063(11)
N02 0.121(12) 0.068(9) 0.189(18) -0.020(11) -0.006(12) 0.037(9)
C139 0.36(4) 0.18(2) 0.056(11) -0.058(13) 0.034(17) -0.05(2)
N07 0.072(8) 0.061(7) 0.039(6) -0.012(5) -0.009(6) -0.008(6)
N056 0.066(7) 0.056(6) 0.066(8) 0.012(5) 0.047(6) -0.009(5)
N06 0.061(7) 0.063(7) 0.058(7) -0.003(6) -0.016(6) -0.013(6)
C029 0.103(12) 0.091(12) 0.052(9) 0.017(8) 0.018(8) 0.006(9)
C93 0.091(14) 0.110(15) 0.16(2) 0.040(14) 0.068(14) 0.055(11)
C18 0.049(8) 0.064(9) 0.118(14) -0.016(9) -0.004(9) -0.016(7)
N110 0.104(9) 0.053(7) 0.079(8) -0.038(6) -0.049(8) 0.052(6)
N16 0.038(7) 0.113(11) 0.175(15) 0.038(10) 0.024(8) -0.033(7)
C134 0.090(11) 0.063(9) 0.062(9) -0.012(8) 0.024(8) -0.016(8)
C036 0.092(10) 0.031(5) 0.054(8) 0.024(5) 0.010(7) 0.009(5)
C039 0.057(9) 0.132(15) 0.105(14) -0.028(12) 0.032(9) -0.071(10)
N020 0.074(7) 0.043(6) 0.060(7) 0.024(5) -0.013(6) -0.009(5)
N17 0.034(5) 0.046(6) 0.071(7) 0.000(5) -0.002(5) -0.011(4)
N071 0.084(8) 0.081(8) 0.016(4) 0.008(5) 0.008(5) 0.010(6)
N107 0.116(10) 0.065(8) 0.095(10) 0.008(7) 0.046(8) 0.047(7)
C01 0.088(11) 0.080(10) 0.096(12) 0.006(8) -0.031(9) 0.037(8)
C077 0.125(16) 0.18(2) 0.061(11) 0.029(12) -0.017(10) 0.019(14)
C028 0.23(2) 0.126(17) 0.049(10) 0.008(11) -0.027(12) 0.042(17)
C07 0.054(8) 0.030(6) 0.084(11) -0.011(6) -0.009(8) 0.007(6)
C019 0.061(8) 0.043(7) 0.040(7) 0.008(6) 0.001(6) 0.017(6)
C14 0.054(8) 0.022(5) 0.086(10) -0.014(6) -0.037(8) 0.005(5)
C124 0.091(11) 0.153(16) 0.096(13) -0.069(12) 0.035(10) -0.012(11)
C069 0.045(6) 0.100(9) 0.032(6) 0.003(6) -0.012(5) 0.036(6)
C136 0.123(14) 0.082(11) 0.090(13) -0.061(10) -0.006(11) 0.025(9)
Fe4 0.0315(10) 0.0527(13) 0.0773(16) 0.0015(12) 0.0163(10) 0.0073(8)
C031 0.23(2) 0.17(2) 0.045(9) 0.061(11) 0.047(12) 0.017(17)
C144 0.065(8) 0.072(9) 0.074(10) -0.021(8) 0.003(7) -0.035(7)
N038 0.083(9) 0.100(10) 0.090(10) 0.016(8) -0.002(8) -0.044(7)
C076 0.081(12) 0.091(12) 0.159(19) -0.051(12) -0.043(12) 0.028(9)
C11 0.027(5) 0.025(5) 0.063(7) -0.007(5) -0.025(5) -0.015(4)
N143 0.122(11) 0.066(8) 0.062(8) 0.012(6) 0.016(7) 0.015(7)
N18 0.086(9) 0.056(7) 0.203(16) -0.022(9) -0.086(10) -0.026(6)
C012 0.078(9) 0.055(8) 0.182(17) 0.003(9) 0.008(10) -0.027(7)
C111 0.196(19) 0.033(7) 0.070(10) -0.003(7) -0.065(12) -0.011(9)
C16 0.058(9) 0.061(9) 0.22(2) 0.045(12) 0.004(12) -0.028(7)
N017 0.072(8) 0.053(7) 0.125(11) 0.029(7) -0.056(8) -0.033(6)
C034 0.173(16) 0.089(11) 0.040(8) 0.009(8) 0.012(9) -0.073(11)
C021 0.056(7) 0.067(9) 0.052(8) 0.015(7) 0.024(6) 0.028(6)
C120 0.082(12) 0.22(2) 0.30(2) -0.12(2) 0.076(14) 0.054(13)
N13 0.134(11) 0.065(8) 0.187(14) 0.058(10) -0.018(10) -0.084(8)
C127 0.062(8) 0.067(9) 0.063(9) -0.008(7) -0.008(7) -0.036(7)
C17 0.033(6) 0.051(7) 0.046(7) -0.004(6) 0.001(5) -0.004(5)
C018 0.077(9) 0.073(9) 0.094(11) 0.006(8) 0.013(8) -0.044(8)
N089 0.052(7) 0.087(9) 0.073(8) -0.012(7) 0.032(6) 0.008(6)
C058 0.080(11) 0.173(17) 0.063(10) -0.016(11) 0.003(9) -0.062(11)
C06 0.050(8) 0.070(9) 0.086(11) 0.046(8) -0.019(7) -0.005(7)
C08 0.082(10) 0.022(6) 0.086(11) -0.006(6) -0.057(8) 0.000(6)
C12 0.038(6) 0.050(7) 0.102(11) 0.033(7) 0.009(6) -0.031(5)
C129 0.069(9) 0.076(10) 0.051(8) -0.039(7) 0.019(7) -0.005(7)
C116 0.057(8) 0.049(8) 0.20(2) 0.021(9) -0.001(10) 0.039(6)
C131 0.22(2) 0.059(10) 0.106(15) 0.040(10) 0.006(15) 0.021(12)
C108 0.149(19) 0.120(15) 0.097(13) -0.061(11) -0.008(12) 0.046(14)
C032 0.174(16) 0.038(7) 0.086(12) 0.032(8) 0.056(11) 0.002(8)
C061 0.057(8) 0.136(13) 0.091(11) -0.008(10) 0.052(8) -0.014(8)
N12 0.070(8) 0.121(12) 0.192(16) 0.092(12) 0.013(9) -0.041(8)
C023 0.081(8) 0.034(6) 0.083(10) -0.017(6) 0.023(8) 0.027(6)
C142 0.196(19) 0.030(7) 0.069(10) -0.016(7) 0.008(11) 0.002(9)
C024 0.148(14) 0.080(10) 0.024(6) -0.022(7) -0.008(8) 0.018(9)
N03 0.123(11) 0.100(10) 0.069(8) 0.003(7) 0.016(8) 0.046(8)
C068 0.077(9) 0.089(10) 0.035(7) -0.008(7) -0.029(7) 0.041(7)
C016 0.107(10) 0.022(5) 0.056(7) 0.008(5) -0.029(7) -0.029(6)
C04 0.031(6) 0.091(10) 0.146(15) -0.049(10) 0.028(8) 0.016(6)
C057 0.101(14) 0.153(18) 0.071(12) 0.026(12) 0.037(11) -0.016(12)
C140 0.25(2) 0.055(9) 0.083(12) -0.052(9) 0.058(14) -0.029(11)
C109 0.128(13) 0.097(11) 0.067(9) -0.021(8) -0.006(9) 0.088(10)
C085 0.050(8) 0.169(17) 0.116(14) 0.001(12) 0.050(9) 0.000(9)
C055 0.073(9) 0.092(10) 0.033(7) 0.027(7) 0.015(7) -0.026(7)
C13 0.086(10) 0.077(10) 0.125(12) 0.049(10) -0.004(9) -0.046(9)
C132 0.072(10) 0.096(12) 0.068(11) -0.014(9) 0.012(8) -0.006(9)
C072 0.056(8) 0.065(8) 0.072(10) 0.035(8) 0.006(7) -0.017(6)
C065 0.102(12) 0.063(9) 0.044(8) 0.011(7) -0.005(8) 0.023(8)
C004 0.192(19) 0.067(9) 0.137(16) 0.000(10) 0.081(15) 0.001(11)
C03 0.052(8) 0.095(11) 0.095(12) -0.043(10) -0.016(8) 0.044(7)
C075 0.035(7) 0.136(14) 0.051(8) -0.007(9) -0.004(6) -0.012(7)
N01 0.066(7) 0.120(11) 0.093(9) 0.025(8) -0.018(7) 0.046(7)
C02 0.096(11) 0.035(7) 0.093(11) -0.004(7) -0.018(9) 0.033(7)
C042 0.059(10) 0.24(3) 0.18(2) 0.028(18) 0.000(12) -0.106(14)
C130 0.105(13) 0.083(11) 0.094(13) -0.029(10) 0.039(11) 0.015(9)
C040 0.042(7) 0.22(2) 0.096(12) -0.034(12) 0.008(7) -0.073(10)
C086 0.17(2) 0.159(18) 0.036(8) 0.010(10) 0.007(11) 0.029(15)
C103 0.34(4) 0.19(2) 0.099(15) -0.088(15) -0.107(19) 0.19(3)
C070 0.048(7) 0.078(9) 0.072(9) 0.013(7) -0.026(7) 0.016(6)
C025 0.166(19) 0.181(19) 0.028(7) -0.020(10) -0.021(10) 0.022(15)
C088 0.041(7) 0.149(14) 0.089(12) -0.022(11) 0.027(8) -0.018(8)
C133 0.118(13) 0.110(13) 0.086(12) 0.032(10) 0.010(10) 0.030(10)
C066 0.086(12) 0.113(13) 0.054(9) 0.009(9) -0.030(9) 0.033(10)
C05 0.034(6) 0.050(7) 0.041(6) -0.007(6) 0.003(5) 0.011(5)
C94 0.032(7) 0.24(2) 0.145(18) 0.034(16) -0.009(9) 0.048(11)
C022 0.082(9) 0.069(8) 0.025(5) 0.003(6) -0.004(6) 0.037(7)
C047 0.113(14) 0.122(16) 0.20(2) -0.028(15) -0.091(15) 0.016(12)
C080 0.075(10) 0.092(11) 0.068(10) -0.023(9) 0.006(9) -0.005(8)
C96 0.044(8) 0.099(12) 0.145(16) -0.001(11) 0.012(9) 0.012(8)
C090 0.098(11) 0.063(8) 0.053(8) -0.013(7) 0.014(8) 0.024(8)
C95 0.112(17) 0.40(4) 0.16(2) 0.19(3) -0.059(16) 0.03(2)
C050 0.24(2) 0.101(13) 0.18(2) 0.101(14) -0.079(19) -0.090(15)
C054 0.22(2) 0.103(14) 0.089(13) 0.036(11) -0.042(14) -0.068(15)
C067 0.149(15) 0.102(11) 0.035(7) -0.009(7) -0.026(9) 0.051(10)
C141 0.28(3) 0.071(12) 0.122(15) -0.051(11) -0.093(17) 0.041(14)
C009 0.090(11) 0.110(14) 0.20(2) -0.020(14) 0.059(13) -0.062(10)
C033 0.29(3) 0.030(8) 0.20(2) 0.054(11) -0.09(2) -0.015(12)
C064 0.122(17) 0.16(2) 0.104(16) 0.026(14) 0.016(14) 0.038(15)
C073 0.085(12) 0.106(13) 0.054(10) -0.041(9) 0.010(9) 0.017(10)
C079 0.070(9) 0.099(11) 0.091(11) -0.035(9) -0.031(9) -0.003(8)
C083 0.094(11) 0.098(11) 0.043(8) -0.015(7) 0.047(8) 0.006(9)
C041 0.132(19) 0.30(3) 0.117(18) -0.09(2) -0.028(15) 0.013(19)
C118 0.073(11) 0.20(2) 0.147(18) -0.034(16) 0.047(12) 0.018(13)
C015 0.41(4) 0.070(12) 0.15(2) -0.044(13) 0.03(2) 0.056(18)
C014 0.22(2) 0.139(19) 0.17(2) 0.091(18) -0.12(2) -0.137(18)
C113 0.41(5) 0.037(9) 0.22(3) 0.049(13) -0.13(3) 0.029(16)
C078 0.093(12) 0.057(8) 0.092(12) -0.032(8) 0.014(10) -0.026(8)
C059 0.066(11) 0.33(3) 0.056(10) 0.024(14) 0.020(9) -0.012(14)
C045 0.093(9) 0.171(13) 0.137(11) 0.039(10) -0.019(9) -0.118(9)
C063 0.175(19) 0.126(14) 0.023(7) 0.036(8) 0.036(9) 0.073(13)
C126 0.133(17) 0.22(2) 0.079(13) -0.057(15) -0.007(12) 0.128(17)
C001 0.106(15) 0.092(14) 0.21(3) 0.002(15) 0.016(16) -0.043(12)
C003 0.051(8) 0.176(17) 0.108(13) 0.080(13) 0.023(9) 0.009(10)
C106 0.28(3) 0.106(16) 0.109(16) -0.060(13) 0.051(18) -0.048(17)
C062 0.21(2) 0.131(16) 0.036(8) 0.010(9) 0.063(11) 0.006(14)
C082 0.110(13) 0.088(10) 0.032(7) -0.031(7) 0.037(8) -0.016(9)
C010 0.075(10) 0.080(10) 0.21(2) -0.038(12) 0.047(11) -0.019(8)
C051 0.42(4) 0.089(14) 0.18(2) 0.088(15) -0.04(2) 0.030(19)
C006 0.152(17) 0.161(17) 0.133(16) -0.005(14) 0.057(13) -0.008(14)
C117 0.127(15) 0.088(11) 0.19(2) -0.002(12) -0.013(14) 0.056(11)
C105 0.32(3) 0.060(10) 0.135(17) -0.050(11) -0.08(2) -0.016(15)
C98 0.097(11) 0.121(13) 0.097(11) -0.020(10) -0.029(9) 0.046(10)
C011 0.060(9) 0.078(10) 0.157(17) -0.009(10) 0.007(9) -0.050(8)
C112 0.130(16) 0.15(2) 0.129(19) -0.051(16) -0.045(14) 0.080(15)
C122 0.103(14) 0.18(2) 0.25(3) -0.12(2) 0.087(16) 0.013(14)
C052 0.173(18) 0.089(11) 0.065(9) 0.040(8) -0.023(11) -0.027(11)
C044 0.079(8) 0.182(12) 0.119(10) 0.011(9) -0.002(8) -0.082(8)
C119 0.091(13) 0.23(2) 0.28(3) -0.08(2) 0.044(15) 0.089(16)
C008 0.110(13) 0.104(12) 0.147(16) 0.043(12) 0.018(11) -0.024(10)
C081 0.113(14) 0.091(12) 0.065(10) -0.017(9) 0.017(10) -0.022(10)
C060 0.082(12) 0.098(12) 0.17(2) 0.050(13) 0.068(13) -0.032(10)
C087 0.089(15) 0.44(4) 0.068(12) -0.042(18) 0.028(11) 0.081(19)
C043 0.16(2) 0.30(3) 0.27(3) -0.04(3) -0.07(2) -0.16(2)
C115 0.28(3) 0.125(17) 0.24(3) -0.003(18) 0.01(2) 0.112(19)
C049 0.48(5) 0.112(16) 0.151(19) 0.078(15) -0.12(2) -0.04(2)
C037 0.063(7) 0.177(13) 0.107(11) -0.035(10) 0.022(7) -0.104(8)
C123 0.13(2) 0.42(5) 0.105(18) -0.04(3) -0.012(15) -0.03(2)
C91 0.057(10) 0.20(2) 0.110(15) 0.082(15) 0.019(10) 0.055(12)
C97 0.091(14) 0.24(3) 0.26(3) 0.08(2) 0.004(16) 0.074(15)
C101 0.139(17) 0.091(13) 0.17(2) 0.013(13) -0.063(15) -0.005(11)
C99 0.17(2) 0.19(2) 0.17(2) -0.074(18) -0.091(17) 0.121(17)
C084 0.089(13) 0.113(14) 0.19(2) -0.003(14) 0.097(14) 0.031(10)
C005 0.44(5) 0.114(17) 0.20(3) -0.054(18) -0.02(3) 0.10(2)
C013 0.22(2) 0.078(12) 0.28(3) 0.002(15) -0.07(2) -0.057(14)
C046 0.089(13) 0.45(5) 0.114(16) 0.16(2) 0.000(12) 0.010(19)
C102 0.68(6) 0.068(12) 0.20(2) -0.072(15) -0.20(3) 0.04(2)
C007 0.072(11) 0.26(3) 0.28(3) 0.07(2) 0.111(15) -0.014(13)
C104 0.46(4) 0.095(13) 0.100(14) -0.079(11) 0.03(2) -0.071(19)
C121 0.097(12) 0.19(2) 0.22(2) -0.038(18) 0.089(14) 0.014(12)
C048 0.161(19) 0.24(3) 0.094(13) 0.102(16) -0.036(13) -0.093(18)
C114 0.097(12) 0.093(12) 0.166(18) 0.028(12) -0.029(12) 0.030(10)
C15 0.037(6) 0.039(6) 0.034(5) -0.004(5) 0.005(5) -0.011(4)
N15 0.010(4) 0.056(6) 0.061(6) 0.024(5) 0.017(4) 0.005(4)
N92 0.047(6) 0.093(8) 0.083(8) -0.032(7) 0.010(6) 0.032(6)
C100 0.19(2) 0.27(3) 0.147(18) -0.131(19) -0.104(16) 0.15(2)

loop_
_atom_type_symbol
_atom_type_description
_atom_type_scat_dispersion_real
_atom_type_scat_dispersion_imag
_atom_type_scat_source
C C 0.0181 0.0091 'International Tables Vol C Tables 4.2.6.8 and 6.1.1.4'
H H 0.0000 0.0000 'International Tables Vol C Tables 4.2.6.8 and 6.1.1.4'
Fe Fe -1.1336 3.1974 'International Tables Vol C Tables 4.2.6.8 and 6.1.1.4'
N N 0.0311 0.0180 'International Tables Vol C Tables 4.2.6.8 and 6.1.1.4'
Mo Mo -0.0483 2.7339 'International Tables Vol C Tables 4.2.6.8 and 6.1.1.4'
Nb Nb -0.1121 2.4826 'International Tables Vol C Tables 4.2.6.8 and 6.1.1.4'

loop_
_geom_angle_atom_site_label_1
_geom_angle_atom_site_label_2
_geom_angle_atom_site_label_3
_geom_angle
_geom_angle_site_symmetry_1
_geom_angle_site_symmetry_3
C01 Nb1 C03 121.8(5) . .
C01 Nb1 C06 71.9(5) . .
C03 Nb1 C06 147.3(6) . .
C01 Nb1 C04 69.5(7) . .
C03 Nb1 C04 76.4(5) . .
C06 Nb1 C04 82.7(5) . .
C01 Nb1 C08 74.8(6) . .
C03 Nb1 C08 137.9(5) . .
C06 Nb1 C08 71.9(5) . .
C04 Nb1 C08 141.2(5) . .
C01 Nb1 C05 133.1(5) . .
C03 Nb1 C05 77.9(5) . .
C06 Nb1 C05 72.8(4) . .
C04 Nb1 C05 76.2(5) . .
C08 Nb1 C05 121.0(4) . .
C01 Nb1 C07 148.8(6) . .
C03 Nb1 C07 73.9(5) . .
C06 Nb1 C07 110.5(4) . .
C04 Nb1 C07 141.1(6) . .
C08 Nb1 C07 76.6(5) . .
C05 Nb1 C07 73.5(4) . .
C01 Nb1 C02 75.4(6) . .
C03 Nb1 C02 72.4(6) . .
C06 Nb1 C02 139.0(5) . .
C04 Nb1 C02 108.2(5) . .
C08 Nb1 C02 76.3(5) . .
C05 Nb1 C02 147.6(5) . .
C07 Nb1 C02 86.0(5) . .
C16 Nb2 C14 142.7(7) . .
C16 Nb2 C18 72.6(7) . .
C14 Nb2 C18 73.5(5) . .
C16 Nb2 C15 77.1(6) . .
C14 Nb2 C15 118.8(4) . .
C18 Nb2 C15 135.0(5) . .
C16 Nb2 C17 82.1(5) . .
C14 Nb2 C17 74.2(4) . .
C18 Nb2 C17 74.4(5) . .
C15 Nb2 C17 69.2(4) . .
C16 Nb2 C13 107.9(5) . .
C14 Nb2 C13 75.2(5) . .
C18 Nb2 C13 71.7(6) . .
C15 Nb2 C13 150.9(5) . .
C17 Nb2 C13 139.3(5) . .
C16 Nb2 C11 142.9(7) . .
C14 Nb2 C11 73.7(4) . .
C18 Nb2 C11 143.6(5) . .
C15 Nb2 C11 75.8(4) . .
C17 Nb2 C11 110.8(4) . .
C13 Nb2 C11 85.2(5) . .
C16 Nb2 C12 74.3(6) . .
C14 Nb2 C12 139.5(4) . .
C18 Nb2 C12 123.5(4) . .
C15 Nb2 C12 77.2(4) . .
C17 Nb2 C12 142.4(4) . .
C13 Nb2 C12 76.8(5) . .
C11 Nb2 C12 75.4(4) . .
N020 Fe1 N08 96.2(5) . .
N020 Fe1 N06 94.3(5) . 6_454
N08 Fe1 N06 83.9(4) . 6_454
N020 Fe1 N035 82.4(4) . .
N08 Fe1 N035 96.8(5) . .
N06 Fe1 N035 176.6(5) 6_454 .
N020 Fe1 N002 98.9(7) . .
N08 Fe1 N002 164.8(7) . .
N06 Fe1 N002 93.4(6) 6_454 .
N035 Fe1 N002 86.8(6) . .
N020 Fe1 N017 167.6(5) . .
N08 Fe1 N017 89.4(5) . .
N06 Fe1 N017 97.4(5) 6_454 .
N035 Fe1 N017 86.0(5) . .
N002 Fe1 N017 76.1(8) . .
N17 Fe2 N128 91.1(4) 6_544 .
N17 Fe2 N143 173.3(5) 6_544 .
N128 Fe2 N143 83.3(5) . .
N17 Fe2 N14 88.1(4) 6_544 .
N128 Fe2 N14 98.1(4) . .
N143 Fe2 N14 96.2(5) . .
N17 Fe2 N125 92.0(5) 6_544 .
N128 Fe2 N125 95.3(6) . .
N143 Fe2 N125 85.0(5) . .
N14 Fe2 N125 166.6(6) . .
N17 Fe2 N110 98.8(4) 6_544 .
N128 Fe2 N110 167.3(4) . .
N143 Fe2 N110 86.3(4) . .
N14 Fe2 N110 90.1(5) . .
N125 Fe2 N110 76.6(7) . .
N038 Fe3 N05 94.2(5) . .
N038 Fe3 N07 99.2(6) . 6_454
N05 Fe3 N07 85.3(4) . 6_454
N038 Fe3 N071 167.4(5) . .
N05 Fe3 N071 92.2(4) . .
N07 Fe3 N071 92.0(4) 6_454 .
N038 Fe3 N056 90.3(6) . .
N05 Fe3 N056 93.4(4) . .
N07 Fe3 N056 170.5(5) 6_454 .
N071 Fe3 N056 78.6(5) . .
N038 Fe3 N053 86.4(7) . .
N05 Fe3 N053 179.4(6) . .
N07 Fe3 N053 94.5(5) 6_454 .
N071 Fe3 N053 87.2(6) . .
N056 Fe3 N053 86.6(5) . .
C003 N002 C001 127.5(19) . .
C003 N002 Fe1 123.6(17) . .
C001 N002 Fe1 106.7(13) . .
C140 C138 C139 122.3(18) . .
C140 C138 C137 111.1(12) . .
C139 C138 C137 126.5(17) . .
C144 C137 C138 121.5(14) . .
C144 C137 C136 117.6(12) . .
C138 C137 C136 120.6(12) . .
C032 C030 C029 112.3(13) . .
C032 C030 C031 117.6(16) . .
C029 C030 C031 128.8(16) . .
C14 N14 Fe2 167.2(10) . .
C08 N08 Fe1 171.5(11) . .
C028 C027 C026 124.0(16) . .
C129 N128 C127 117.2(12) . .
C129 N128 Fe2 130.5(10) . .
C127 N128 Fe2 111.8(8) . .
C136 C135 C134 126.5(14) . .
C073 N074 C075 125.0(13) . .
C073 N074 Fe4 111.5(10) . .
C075 N074 Fe4 122.9(9) . .
C036 N035 C034 115.3(12) . .
C036 N035 Fe1 113.6(9) . .
C034 N035 Fe1 129.4(10) . .
C019 C026 C027 112.9(13) . .
C019 C026 C024 121.9(11) . .
C027 C026 C024 124.0(14) . .
C05 N05 Fe3 156.8(10) . .
C11 N11 Fe4 170.5(8) . 6_544
C124 N125 C126 110.1(16) . .
C124 N125 Fe2 136.9(17) . .
C126 N125 Fe2 110.2(12) . .
C054 N053 C052 126(2) . .
C054 N053 Fe3 110.5(17) . .
C052 N053 Fe3 123.1(12) . .
C07 N07 Fe3 165.7(12) . 6_454
C057 N056 C055 122.7(12) . .
C057 N056 Fe3 123.6(11) . .
C055 N056 Fe3 113.4(9) . .
C06 N06 Fe1 160.3(12) . 6_454
C036 C029 C030 122.1(15) . .
C036 C029 C028 117.4(16) . .
C030 C029 C028 120.5(15) . .
N92 C93 C94 131.7(19) . .
N18 C18 Nb2 173.3(15) . .
C111 N110 C109 110.9(14) . .
C111 N110 Fe2 125.1(11) . .
C109 N110 Fe2 120.7(12) . .
C132 C134 C135 128.7(15) . .
C132 C134 C127 120.1(13) . .
C135 C134 C127 111.1(12) . .
N035 C036 C029 126.5(13) . .
N035 C036 C019 115.9(11) . .
C029 C036 C019 116.5(14) . .
N038 C039 C040 120.9(17) . .
C021 N020 C019 110.3(11) . .
C021 N020 Fe1 134.6(9) . .
C019 N020 Fe1 114.7(8) . .
C17 N17 Fe2 168.1(9) . 6_544
C072 N071 C070 115.9(11) . .
C072 N071 Fe3 116.5(10) . .
C070 N071 Fe3 126.7(9) . .
C108 N107 C106 122.4(17) . .
C108 N107 Fe4 112.9(14) . .
C106 N107 Fe4 124.6(13) . .
N01 C01 Nb1 174.3(15) . .
C027 C028 C029 123.2(17) . .
N07 C07 Nb1 179.2(15) . .
C026 C019 N020 123.5(11) . .
C026 C019 C036 125.5(12) . .
N020 C019 C036 111.0(10) . .
N14 C14 Nb2 163.9(11) . .
N125 C124 C122 130(2) . .
C135 C136 C137 120.6(13) . .
N92 Fe4 N11 100.4(5) . 6_544
N92 Fe4 N15 94.8(5) . .
N11 Fe4 N15 88.2(3) 6_544 .
N92 Fe4 N089 90.3(5) . .
N11 Fe4 N089 169.1(5) 6_544 .
N15 Fe4 N089 92.8(4) . .
N92 Fe4 N107 84.2(6) . .
N11 Fe4 N107 94.6(4) 6_544 .
N15 Fe4 N107 177.1(5) . .
N089 Fe4 N107 84.6(5) . .
N92 Fe4 N074 166.8(5) . .
N11 Fe4 N074 89.3(4) 6_544 .
N15 Fe4 N074 94.4(4) . .
N089 Fe4 N074 79.8(5) . .
N107 Fe4 N074 86.2(5) . .
C127 C144 C137 120.5(14) . .
C127 C144 N143 114.0(13) . .
C137 C144 N143 125.3(13) . .
C039 N038 C037 120.5(14) . .
C039 N038 Fe3 132.3(11) . .
C037 N038 Fe3 106.3(11) . .
C075 C076 C078 120.7(15) . .
C075 C076 C077 116.6(18) . .
C078 C076 C077 122.7(17) . .
N11 C11 Nb2 168.7(10) . .
C142 N143 C144 111.3(13) . .
C142 N143 Fe2 135.4(11) . .
C144 N143 Fe2 113.2(9) . .
C014 C012 C011 117.7(19) . .
C014 C012 C013 128(2) . .
C011 C012 C013 113.4(15) . .
N110 C111 C112 129.2(19) . .
N16 C16 Nb2 170.9(18) . .
C016 N017 C018 114.6(14) . .
C016 N017 Fe1 124.4(9) . .
C018 N017 Fe1 119.3(13) . .
N035 C034 C032 121.0(14) . .
N020 C021 C022 132.1(12) . .
C119 C120 C122 111.2(17) . .
C119 C120 C121 124(3) . .
C122 C120 C121 124(3) . .
C144 C127 N128 116.7(13) . .
C144 C127 C134 123.3(13) . .
N128 C127 C134 120.0(12) . .
N17 C17 Nb2 170.7(10) . .
N017 C018 C001 105.0(15) . .
N017 C018 C011 128.0(15) . .
C001 C018 C011 126.7(15) . .
C088 N089 C090 121.0(13) . .
C088 N089 Fe4 129.7(12) . .
C090 N089 Fe4 109.3(9) . .
C059 C058 C060 124.1(15) . .
C059 C058 C057 123.5(16) . .
C060 C058 C057 110.8(15) . .
N06 C06 Nb1 174.6(12) . .
N08 C08 Nb1 161.3(11) . .
N12 C12 Nb2 172.1(15) . .
N128 C129 C130 126.7(13) . .
C114 C116 C109 120.5(13) . .
C114 C116 C117 131.3(15) . .
C109 C116 C117 105.9(15) . .
N107 C108 C91 114.0(18) . .
N107 C108 C101 120.1(17) . .
C91 C108 C101 126(2) . .
C030 C032 C034 121.9(13) . .
C030 C032 C033 123.9(15) . .
C034 C032 C033 113.7(15) . .
N143 C142 C140 121.8(15) . .
C022 C024 C026 113.7(11) . .
C022 C024 C025 124.3(14) . .
C026 C024 C025 121.0(13) . .
C066 C068 C069 125.8(11) . .
C066 C068 C070 119.5(13) . .
C069 C068 C070 114.5(12) . .
N017 C016 C014 122.9(16) . .
N04 C04 Nb1 173.0(15) . .
N056 C057 C058 124.4(16) . .
C138 C140 C142 128.3(15) . .
C138 C140 C141 118.0(14) . .
C142 C140 C141 113.6(16) . .
N110 C109 C126 105.1(14) . .
N110 C109 C116 123.7(16) . .
C126 C109 C116 130.9(15) . .
N056 C055 C062 122.6(15) . .
N056 C055 C072 116.9(11) . .
C062 C055 C072 120.0(14) . .
N13 C13 Nb2 172.7(16) . .
C134 C132 C130 116.0(15) . .
C134 C132 C133 119.5(14) . .
C130 C132 C133 124.4(15) . .
C065 C072 N071 131.2(14) . .
C065 C072 C055 116.3(14) . .
N071 C072 C055 112.0(12) . .
C072 C065 C064 127.0(17) . .
C072 C065 C066 114.3(14) . .
C064 C065 C066 118.2(16) . .
C003 C004 C006 131.0(19) . .
C003 C004 C005 114(2) . .
C006 C004 C005 115(2) . .
N03 C03 Nb1 172.9(16) . .
N074 C075 C076 115.5(14) . .
N02 C02 Nb1 177.5(18) . .
C040 C042 C044 117.1(15) . .
C040 C042 C043 123(2) . .
C044 C042 C043 120(2) . .
C132 C130 C129 119.6(14) . .
C132 C130 C131 121.7(16) . .
C129 C130 C131 117.9(14) . .
C039 C040 C042 122(2) . .
C039 C040 C041 110.2(17) . .
C042 C040 C041 127.0(16) . .
C084 C086 C088 111(2) . .
C084 C086 C087 121.1(18) . .
C088 C086 C087 127.2(16) . .
C105 C103 C101 127(2) . .
C105 C103 C102 115(3) . .
C101 C103 C102 115.3(19) . .
N071 C070 C068 119.0(13) . .
N089 C088 C086 127.9(17) . .
C068 C066 C065 119.6(13) . .
C068 C066 C067 119.4(14) . .
C065 C066 C067 120.7(15) . .
N05 C05 Nb1 175.2(9) . .
C93 C94 C95 120(2) . .
C93 C94 C96 110(2) . .
C95 C94 C96 130.1(16) . .
C021 C022 C024 118.0(12) . .
C021 C022 C023 123.0(11) . .
C024 C022 C023 119.0(12) . .
C046 C047 C048 144(3) . .
C046 C047 C054 104(2) . .
C048 C047 C054 110.8(19) . .
C081 C080 C078 121.5(16) . .
C081 C080 C073 124.0(15) . .
C078 C080 C073 112.9(15) . .
C98 C96 C94 123.2(16) . .
C98 C96 C97 127.9(17) . .
C94 C96 C97 108.9(16) . .
C073 C090 N089 118.4(14) . .
C073 C090 C083 125.8(15) . .
N089 C090 C083 115.8(13) . .
C048 C050 C052 121(2) . .
C048 C050 C051 114.5(18) . .
C052 C050 C051 124(2) . .
N053 C054 C037 117.0(19) . .
N053 C054 C047 121(2) . .
C037 C054 C047 122.1(18) . .
C010 C009 C008 125.2(15) . .
C063 C064 C065 115.1(18) . .
C090 C073 N074 119.5(16) . .
C090 C073 C080 115.8(15) . .
N074 C073 C080 124.2(15) . .
C082 C083 C084 134.7(14) . .
C082 C083 C090 112.2(13) . .
C084 C083 C090 113.1(15) . .
C117 C118 C119 120.2(19) . .
C012 C014 C015 124(2) . .
C012 C014 C016 116(3) . .
C015 C014 C016 119.6(18) . .
C080 C078 C076 120.8(16) . .
C080 C078 C079 122.5(15) . .
C076 C078 C079 116.5(15) . .
C046 C045 C044 110.9(17) . .
C064 C063 C062 124.0(16) . .
C109 C126 C119 120(2) . .
C109 C126 N125 121.5(13) . .
C119 C126 N125 119(2) . .
C018 C001 C008 119.0(18) . .
C018 C001 N002 128.3(17) . .
C008 C001 N002 112(2) . .
N002 C003 C004 114(2) . .
N107 C106 C105 113(2) . .
C055 C062 C063 114.6(19) . .
C055 C062 C060 113.6(16) . .
C063 C062 C060 130.5(16) . .
C081 C082 C083 125.2(13) . .
C009 C010 C011 118.8(15) . .
C004 C006 C008 111.1(19) . .
C004 C006 C007 129(2) . .
C008 C006 C007 119(2) . .
C118 C117 C116 126.4(16) . .
C103 C105 C104 121(2) . .
C103 C105 C106 122(2) . .
C104 C105 C106 116(2) . .
C96 C98 C91 116.5(18) . .
C96 C98 C99 124.4(16) . .
C91 C98 C99 119.1(18) . .
C018 C011 C012 117.5(12) . .
C018 C011 C010 115.3(16) . .
C012 C011 C010 125.7(14) . .
C114 C112 C113 119(2) . .
C114 C112 C111 114(2) . .
C113 C112 C111 127.2(19) . .
C123 C122 C120 125(2) . .
C123 C122 C124 111(3) . .
C120 C122 C124 121(2) . .
N053 C052 C050 113.7(18) . .
C037 C044 C042 118.3(18) . .
C037 C044 C045 118.3(19) . .
C042 C044 C045 123.2(14) . .
C120 C119 C126 127(3) . .
C120 C119 C118 117.1(17) . .
C126 C119 C118 116(3) . .
C009 C008 C006 123.3(17) . .
C009 C008 C001 111.9(18) . .
C006 C008 C001 123.3(19) . .
C080 C081 C082 116.2(15) . .
C058 C060 C062 125.2(15) . .
C058 C060 C061 122.2(15) . .
C062 C060 C061 112.6(17) . .
C044 C037 N038 120.7(19) . .
C044 C037 C054 120.5(19) . .
N038 C037 C054 118.8(13) . .
C108 C91 C98 117(2) . .
C108 C91 N92 117.3(14) . .
C98 C91 N92 125(2) . .
C103 C101 C100 135(2) . .
C103 C101 C108 114.8(18) . .
C100 C101 C108 109.5(19) . .
C100 C99 C98 121.4(17) . .
C086 C084 C083 129.4(17) . .
C086 C084 C085 122.1(17) . .
C083 C084 C085 107.6(18) . .
C047 C046 C045 143(3) . .
C050 C048 C047 124(2) . .
C050 C048 C049 123.8(18) . .
C047 C048 C049 110.9(19) . .
C112 C114 C116 118.9(19) . .
C112 C114 C115 126(2) . .
C116 C114 C115 112.8(17) . .
N15 C15 Nb2 177.6(9) . .
C15 N15 Fe4 154.3(9) . .
C93 N92 C91 113.3(14) . .
C93 N92 Fe4 133.2(13) . .
C91 N92 Fe4 109.5(11) . .
C101 C100 C99 126(2) . .

loop_
_geom_bond_atom_site_label_1
_geom_bond_atom_site_label_2
_geom_bond_distance
_geom_bond_site_symmetry_2
Nb1 C01 2.099(16) .
Nb1 C03 2.233(15) .
Nb1 C06 2.244(18) .
Nb1 C04 2.246(12) .
Nb1 C08 2.271(18) .
Nb1 C05 2.267(13) .
Nb1 C07 2.281(15) .
Nb1 C02 2.308(14) .
Nb2 C16 2.172(15) .
Nb2 C14 2.225(17) .
Nb2 C18 2.256(17) .
Nb2 C15 2.259(11) .
Nb2 C17 2.269(13) .
Nb2 C13 2.287(18) .
Nb2 C11 2.304(9) .
Nb2 C12 2.405(13) .
Fe1 N020 1.893(11) .
Fe1 N08 1.939(11) .
Fe1 N06 2.015(12) 6_454
Fe1 N035 2.019(12) .
Fe1 N002 2.034(16) .
Fe1 N017 2.163(14) .
Fe2 N17 1.908(10) 6_544
Fe2 N128 1.925(11) .
Fe2 N143 1.946(13) .
Fe2 N14 1.962(12) .
Fe2 N125 1.974(12) .
Fe2 N110 2.083(13) .
Fe3 N038 1.866(14) .
Fe3 N05 1.918(11) .
Fe3 N07 2.013(11) 6_454
Fe3 N071 2.030(10) .
Fe3 N056 2.044(10) .
Fe3 N053 2.103(17) .
N002 C003 1.34(2) .
N002 C001 1.47(3) .
C138 C140 1.30(2) .
C138 C139 1.42(2) .
C138 C137 1.429(19) .
N04 C04 1.183(15) .
C137 C144 1.383(17) .
C137 C136 1.49(2) .
C030 C032 1.38(2) .
C030 C029 1.41(2) .
C030 C031 1.500(19) .
N14 C14 1.152(16) .
N08 C08 1.126(17) .
C027 C028 1.24(2) .
C027 C026 1.456(17) .
N128 C129 1.304(16) .
N128 C127 1.401(15) .
C135 C136 1.281(19) .
C135 C134 1.449(17) .
N074 C073 1.304(17) .
N074 C075 1.365(15) .
N074 Fe4 2.075(11) .
N035 C036 1.286(15) .
N035 C034 1.355(18) .
C026 C019 1.320(17) .
C026 C024 1.489(19) .
N05 C05 1.171(13) .
N11 C11 1.170(12) .
N11 Fe4 1.903(9) 6_544
N125 C124 1.27(2) .
N125 C126 1.49(3) .
N053 C054 1.18(2) .
N053 C052 1.32(2) .
N02 C02 1.058(18) .
N07 C07 1.068(15) .
N07 Fe3 2.013(11) 6_454
N056 C057 1.324(19) .
N056 C055 1.340(16) .
N06 C06 1.134(17) .
N06 Fe1 2.015(12) 6_454
C029 C036 1.326(17) .
C029 C028 1.47(2) .
C93 N92 1.30(2) .
C93 C94 1.43(2) .
C18 N18 1.131(18) .
N110 C111 1.33(2) .
N110 C109 1.342(15) .
N16 C16 1.257(18) .
C134 C132 1.403(19) .
C134 C127 1.50(2) .
C036 C019 1.490(16) .
C039 N038 1.30(2) .
C039 C040 1.416(17) .
N020 C021 1.303(15) .
N020 C019 1.443(14) .
N17 C17 1.217(14) .
N17 Fe2 1.908(10) 6_544
N071 C072 1.328(15) .
N071 C070 1.388(15) .
N107 C108 1.27(2) .
N107 C106 1.40(3) .
N107 Fe4 2.001(13) .
C01 N01 1.255(17) .
C077 C076 1.50(2) .
C124 C122 1.41(3) .
C069 C068 1.412(17) .
Fe4 N92 1.806(13) .
Fe4 N11 1.903(9) 6_544
Fe4 N15 1.922(11) .
Fe4 N089 1.988(10) .
C144 C127 1.380(19) .
C144 N143 1.383(17) .
N038 C037 1.45(2) .
C076 C075 1.43(2) .
C076 C078 1.47(2) .
N143 C142 1.384(17) .
C012 C014 1.34(2) .
C012 C011 1.38(2) .
C012 C013 1.51(2) .
C111 C112 1.49(3) .
N017 C016 1.294(18) .
N017 C018 1.315(15) .
C034 C032 1.42(2) .
C021 C022 1.379(17) .
C120 C119 1.38(4) .
C120 C122 1.36(4) .
C120 C121 1.41(2) .
N13 C13 1.11(2) .
C018 C001 1.33(3) .
C018 C011 1.351(19) .
N089 C088 1.317(16) .
N089 C090 1.457(17) .
C058 C059 1.41(2) .
C058 C060 1.45(2) .
C058 C057 1.47(2) .
C12 N12 1.091(17) .
C129 C130 1.41(2) .
C116 C114 1.35(2) .
C116 C109 1.433(19) .
C116 C117 1.48(2) .
C131 C130 1.65(2) .
C108 C91 1.37(3) .
C108 C101 1.58(3) .
C032 C033 1.551(19) .
C061 C060 1.62(2) .
C023 C022 1.543(16) .
C142 C140 1.391(19) .
C024 C022 1.375(17) .
C024 C025 1.536(17) .
N03 C03 1.192(16) .
C068 C066 1.374(19) .
C068 C070 1.435(15) .
C016 C014 1.50(3) .
C140 C141 1.55(2) .
C109 C126 1.39(3) .
C085 C084 1.67(2) .
C055 C062 1.423(17) .
C055 C072 1.472(18) .
C132 C130 1.44(2) .
C132 C133 1.56(2) .
C072 C065 1.292(19) .
C065 C064 1.41(2) .
C065 C066 1.45(2) .
C004 C003 1.37(2) .
C004 C006 1.41(3) .
C004 C005 1.44(3) .
C042 C040 1.42(3) .
C042 C044 1.46(3) .
C042 C043 1.52(2) .
C040 C041 1.63(3) .
C086 C084 1.37(3) .
C086 C088 1.43(2) .
C086 C087 1.45(3) .
C103 C105 1.23(3) .
C103 C101 1.27(3) .
C103 C102 1.66(3) .
C066 C067 1.486(17) .
C94 C95 1.45(3) .
C94 C96 1.52(3) .
C047 C046 1.28(3) .
C047 C048 1.31(2) .
C047 C054 1.53(3) .
C080 C081 1.38(2) .
C080 C078 1.41(2) .
C080 C073 1.46(2) .
C96 C98 1.39(2) .
C96 C97 1.58(2) .
C090 C073 1.27(2) .
C090 C083 1.533(17) .
C050 C048 1.29(2) .
C050 C052 1.39(2) .
C050 C051 1.54(3) .
C054 C037 1.48(3) .
C009 C010 1.30(2) .
C009 C008 1.44(2) .
C064 C063 1.33(2) .
C079 C078 1.475(19) .
C083 C082 1.40(2) .
C083 C084 1.46(2) .
C118 C117 1.40(2) .
C118 C119 1.46(3) .
C015 C014 1.47(4) .
C113 C112 1.39(3) .
C045 C046 1.38(2) .
C045 C044 1.47(2) .
C063 C062 1.45(3) .
C126 C119 1.40(2) .
C001 C008 1.47(2) .
C106 C105 1.53(3) .
C062 C060 1.47(3) .
C082 C081 1.39(2) .
C010 C011 1.448(18) .
C006 C008 1.46(3) .
C006 C007 1.52(2) .
C105 C104 1.46(3) .
C98 C91 1.387(19) .
C98 C99 1.43(2) .
C112 C114 1.34(2) .
C122 C123 1.32(3) .
C044 C037 1.408(17) .
C115 C114 1.53(2) .
C049 C048 1.68(3) .
C91 N92 1.45(2) .
C101 C100 1.34(2) .
C99 C100 1.38(3) .
C15 N15 1.175(12) .

loop_
_platon_squeeze_void_nr
_platon_squeeze_void_average_x
_platon_squeeze_void_average_y
_platon_squeeze_void_average_z
_platon_squeeze_void_volume
_platon_squeeze_void_count_electrons
_platon_squeeze_void_content
1 -0.035 -0.003 0.017 10932 3193 ' '
